data_4089301
loop_
_publ_author_name
'Bajo, Sonia'
'Laidlaw, Gillian'
'Kennedy, Alan R.'
'Sproules, Stephen'
'Nelson, David J.'

_publ_section_title
;
 Oxidative Addition of Aryl Electrophiles to a Prototypical Nickel(0)
 Complex: Mechanism and Structure/Reactivity Relationships
;
_journal_issue 8
_journal_name_full Organometallics
_journal_page_first 1662
_journal_paper_doi 10.1021/acs.organomet.7b00208
_journal_volume 36
_journal_year 2017
_chemical_formula_sum 'C71 H62 Br2 Fe2 Ni2 O0.75 P4'
_chemical_formula_weight 1440.03
_space_group_IT_number 15
_space_group_name_Hall '-C 2yc'
_space_group_name_H-M_alt 'C 1 2/c 1'
_symmetry_cell_setting monoclinic
_symmetry_space_group_name_H-M 'C 1 2/c 1'
_atom_sites_solution_hydrogens geom
_atom_sites_solution_primary direct
_atom_sites_solution_secondary difmap
_audit_creation_method SHELXL-97
_cell_angle_alpha 90.00
_cell_angle_beta 91.188(2)
_cell_angle_gamma 90.00
_cell_formula_units_Z 4
_cell_length_a 24.0416(4)
_cell_length_b 13.7277(2)
_cell_length_c 18.7831(3)
_cell_measurement_reflns_used 5966
_cell_measurement_temperature 130(2)
_cell_measurement_theta_max 29.3830
_cell_measurement_theta_min 2.9378
_cell_volume 6197.76(17)
_computing_cell_refinement CrysalisPro
_computing_data_collection CrysalisPro
_computing_data_reduction CrysalisPro
_computing_structure_refinement 'SHELXL-97 (Sheldrick, 2008)'
_computing_structure_solution SIR92
_diffrn_ambient_temperature 130(2)
_diffrn_measured_fraction_theta_full 0.998
_diffrn_measured_fraction_theta_max 0.908
_diffrn_measurement_device_type 'Oxford Diffraction Xcalibur E'
_diffrn_measurement_method 'omega scans'
_diffrn_radiation_monochromator graphite
_diffrn_radiation_source 'fine-focus sealed tube'
_diffrn_radiation_type MoK\a
_diffrn_radiation_wavelength 0.71073
_diffrn_reflns_av_R_equivalents 0.0288
_diffrn_reflns_av_sigmaI/netI 0.0522
_diffrn_reflns_limit_h_max 32
_diffrn_reflns_limit_h_min -32
_diffrn_reflns_limit_k_max 15
_diffrn_reflns_limit_k_min -17
_diffrn_reflns_limit_l_max 25
_diffrn_reflns_limit_l_min -17
_diffrn_reflns_number 15193
_diffrn_reflns_theta_full 27.00
_diffrn_reflns_theta_max 28.98
_diffrn_reflns_theta_min 2.94
_exptl_absorpt_coefficient_mu 2.494
_exptl_absorpt_correction_T_max 1.00000
_exptl_absorpt_correction_T_min 0.88824
_exptl_absorpt_correction_type multi-scan
_exptl_absorpt_process_details
;
CrysAlisPro, Oxford Diffraction Ltd.,
Version 1.171.34.40 (release 27-08-2010 CrysAlis171 .NET)
(compiled Aug 27 2010,11:50:40)
Empirical absorption correction using spherical harmonics,
 implemented in SCALE3 ABSPACK scaling algorithm.
;
_exptl_crystal_colour red
_exptl_crystal_density_diffrn 1.543
_exptl_crystal_density_method 'not measured'
_exptl_crystal_description fragment
_exptl_crystal_F_000 2928
_exptl_crystal_size_max 0.28
_exptl_crystal_size_mid 0.14
_exptl_crystal_size_min 0.04
_refine_diff_density_max 0.866
_refine_diff_density_min -0.753
_refine_diff_density_rms 0.095
_refine_ls_extinction_method none
_refine_ls_goodness_of_fit_ref 1.017
_refine_ls_hydrogen_treatment constr
_refine_ls_matrix_type full
_refine_ls_number_parameters 379
_refine_ls_number_reflns 7468
_refine_ls_number_restraints 15
_refine_ls_restrained_S_all 1.018
_refine_ls_R_factor_all 0.0603
_refine_ls_R_factor_gt 0.0403
_refine_ls_shift/su_max 0.002
_refine_ls_shift/su_mean 0.000
_refine_ls_structure_factor_coef Fsqd
_refine_ls_weighting_details 'calc w=1/[\s^2^(Fo^2^)+(0.0397P)^2^+11.7760P] where P=(Fo^2^+2Fc^2^)/3'
_refine_ls_weighting_scheme calc
_refine_ls_wR_factor_gt 0.0877
_refine_ls_wR_factor_ref 0.0972
_reflns_number_gt 5781
_reflns_number_total 7468
_reflns_threshold_expression I>2\s(I)
_cod_data_source_file om7b00208_si_002.cif
_cod_data_source_block nelson_nii
_cod_original_sg_symbol_H-M C2/c
_cod_database_code 4089301

loop_
_symmetry_equiv_pos_as_xyz
'x, y, z'
'-x, y, -z+1/2'
'x+1/2, y+1/2, z'
'-x+1/2, y+1/2, -z+1/2'
'-x, -y, -z'
'x, -y, z-1/2'
'-x+1/2, -y+1/2, -z'
'x+1/2, -y+1/2, z-1/2'

loop_
_atom_site_label
_atom_site_type_symbol
_atom_site_fract_x
_atom_site_fract_y
_atom_site_fract_z
_atom_site_U_iso_or_equiv
_atom_site_adp_type
_atom_site_occupancy
_atom_site_symmetry_multiplicity
_atom_site_calc_flag
_atom_site_refinement_flags
_atom_site_disorder_assembly
_atom_site_disorder_group
Ni1 Ni 0.247000(16) 0.13430(3) 0.03165(2) 0.01746(10) Uani 1 1 d . . .
Br1 Br 0.254943(15) 0.20118(2) -0.088787(17) 0.02684(9) Uani 1 1 d . . .
Fe1 Fe 0.260503(18) -0.08161(3) 0.18569(2) 0.01800(10) Uani 1 1 d . . .
P1 P 0.32500(3) 0.07863(5) 0.08018(4) 0.01680(16) Uani 1 1 d . . .
P2 P 0.18542(3) 0.01597(5) 0.04672(4) 0.01582(16) Uani 1 1 d . . .
C1 C 0.31721(12) 0.0229(2) 0.16613(16) 0.0176(6) Uani 1 1 d . . .
C2 C 0.34425(13) -0.0597(2) 0.19765(18) 0.0231(7) Uani 1 1 d . . .
H2 H 0.3730 -0.0970 0.1770 0.028 Uiso 1 1 calc R . .
C3 C 0.32058(14) -0.0761(2) 0.26499(18) 0.0285(8) Uani 1 1 d . . .
H3 H 0.3306 -0.1271 0.2970 0.034 Uiso 1 1 calc R . .
C4 C 0.27974(14) -0.0044(2) 0.27696(18) 0.0277(7) Uani 1 1 d . . .
H4 H 0.2579 0.0016 0.3183 0.033 Uiso 1 1 calc R . .
C5 C 0.27700(13) 0.0571(2) 0.21625(16) 0.0209(6) Uani 1 1 d . . .
H5 H 0.2529 0.1114 0.2098 0.025 Uiso 1 1 calc R . .
C6 C 0.20156(12) -0.0848(2) 0.10642(15) 0.0161(6) Uani 1 1 d . . .
C7 C 0.24263(13) -0.1592(2) 0.09598(17) 0.0198(6) Uani 1 1 d . . .
H7 H 0.2657 -0.1652 0.0558 0.024 Uiso 1 1 calc R . .
C8 C 0.24292(14) -0.2219(2) 0.15588(18) 0.0259(7) Uani 1 1 d . . .
H8 H 0.2662 -0.2772 0.1626 0.031 Uiso 1 1 calc R . .
C9 C 0.20255(14) -0.1883(2) 0.20395(18) 0.0261(7) Uani 1 1 d . . .
H9 H 0.1943 -0.2165 0.2487 0.031 Uiso 1 1 calc R . .
C10 C 0.17659(13) -0.1044(2) 0.17323(17) 0.0220(7) Uani 1 1 d . . .
H10 H 0.1475 -0.0677 0.1938 0.026 Uiso 1 1 calc R . .
C11 C 0.36257(13) -0.0095(2) 0.02672(17) 0.0212(6) Uani 1 1 d . . .
C12 C 0.33628(14) -0.0492(2) -0.03319(17) 0.0250(7) Uani 1 1 d . . .
H12 H 0.2990 -0.0314 -0.0447 0.030 Uiso 1 1 calc R . .
C13 C 0.36387(16) -0.1146(2) -0.07640(19) 0.0333(8) Uani 1 1 d . . .
H13 H 0.3453 -0.1417 -0.1169 0.040 Uiso 1 1 calc R . .
C14 C 0.41820(16) -0.1402(3) -0.0606(2) 0.0398(9) Uani 1 1 d . . .
H14 H 0.4369 -0.1853 -0.0900 0.048 Uiso 1 1 calc R . .
C15 C 0.44557(16) -0.0999(3) -0.0016(2) 0.0447(10) Uani 1 1 d . . .
H15 H 0.4832 -0.1168 0.0090 0.054 Uiso 1 1 calc R . .
C16 C 0.41781(14) -0.0351(3) 0.0418(2) 0.0333(8) Uani 1 1 d . . .
H16 H 0.4365 -0.0079 0.0821 0.040 Uiso 1 1 calc R . .
C17 C 0.37910(13) 0.1691(2) 0.09878(18) 0.0215(7) Uani 1 1 d . . .
C18 C 0.40517(15) 0.2151(2) 0.0420(2) 0.0345(8) Uani 1 1 d . . .
H18 H 0.3948 0.1988 -0.0056 0.041 Uiso 1 1 calc R . .
C19 C 0.44586(16) 0.2841(3) 0.0548(3) 0.0465(11) Uani 1 1 d . . .
H19 H 0.4633 0.3151 0.0160 0.056 Uiso 1 1 calc R . .
C20 C 0.46167(16) 0.3087(3) 0.1247(3) 0.0474(12) Uani 1 1 d . . .
H20 H 0.4903 0.3551 0.1334 0.057 Uiso 1 1 calc R . .
C21 C 0.43553(16) 0.2651(3) 0.1804(2) 0.0410(10) Uani 1 1 d . . .
H21 H 0.4455 0.2827 0.2279 0.049 Uiso 1 1 calc R . .
C22 C 0.39462(14) 0.1954(2) 0.1679(2) 0.0286(8) Uani 1 1 d . . .
H22 H 0.3770 0.1653 0.2070 0.034 Uiso 1 1 calc R . .
C23 C 0.12105(12) 0.0614(2) 0.08525(16) 0.0188(6) Uani 1 1 d . . .
C24 C 0.12410(14) 0.1442(2) 0.12763(18) 0.0266(7) Uani 1 1 d . . .
H24 H 0.1590 0.1749 0.1361 0.032 Uiso 1 1 calc R . .
C25 C 0.07672(15) 0.1826(3) 0.1577(2) 0.0326(8) Uani 1 1 d . . .
H25 H 0.0794 0.2394 0.1865 0.039 Uiso 1 1 calc R . .
C26 C 0.02589(15) 0.1392(3) 0.1463(2) 0.0335(8) Uani 1 1 d . . .
H26 H -0.0063 0.1656 0.1676 0.040 Uiso 1 1 calc R . .
C27 C 0.02154(14) 0.0570(3) 0.1039(2) 0.0316(8) Uani 1 1 d . . .
H27 H -0.0137 0.0275 0.0952 0.038 Uiso 1 1 calc R . .
C28 C 0.06924(13) 0.0178(2) 0.07394(18) 0.0249(7) Uani 1 1 d . . .
H28 H 0.0664 -0.0393 0.0455 0.030 Uiso 1 1 calc R . .
C29 C 0.15908(12) -0.0496(2) -0.03208(16) 0.0202(6) Uani 1 1 d . . .
C30 C 0.14583(16) -0.1482(2) -0.0306(2) 0.0341(9) Uani 1 1 d . . .
H30 H 0.1501 -0.1836 0.0126 0.041 Uiso 1 1 calc R . .
C31 C 0.12662(17) -0.1952(3) -0.0911(2) 0.0470(11) Uani 1 1 d . . .
H31 H 0.1173 -0.2624 -0.0893 0.056 Uiso 1 1 calc R . .
C32 C 0.12092(16) -0.1454(4) -0.1538(2) 0.0502(12) Uani 1 1 d . . .
H32 H 0.1088 -0.1784 -0.1958 0.060 Uiso 1 1 calc R . .
C33 C 0.13273(17) -0.0475(4) -0.1560(2) 0.0575(14) Uani 1 1 d . . .
H33 H 0.1276 -0.0127 -0.1994 0.069 Uiso 1 1 calc R . .
C34 C 0.15211(15) 0.0015(3) -0.09526(19) 0.0389(9) Uani 1 1 d . . .
H34 H 0.1604 0.0690 -0.0972 0.047 Uiso 1 1 calc R . .
O1S O 0.4822(4) -0.1303(5) 0.2383(6) 0.063(2) Uani 0.38 1 d PU A -1
C1S C 0.5181(3) -0.0808(4) 0.1966(3) 0.0509(14) Uani 0.75 1 d PU A -1
H1S1 H 0.5078 -0.0900 0.1457 0.061 Uiso 0.75 1 calc PR A -1
H1S2 H 0.5565 -0.1052 0.2045 0.061 Uiso 0.75 1 calc PR A -1
C2S C 0.5149(2) 0.0272(3) 0.2161(3) 0.0418(12) Uani 0.75 1 d PU . .
H2S1 H 0.5525 0.0557 0.2222 0.050 Uiso 0.75 1 calc PR A .
H2S2 H 0.4940 0.0644 0.1791 0.050 Uiso 0.75 1 calc PR . .

loop_
_atom_site_aniso_label
_atom_site_aniso_U_11
_atom_site_aniso_U_22
_atom_site_aniso_U_33
_atom_site_aniso_U_23
_atom_site_aniso_U_13
_atom_site_aniso_U_12
Ni1 0.0170(2) 0.01493(18) 0.0204(2) 0.00356(14) -0.00122(15) -0.00130(15)
Br1 0.0457(2) 0.01676(15) 0.01818(16) -0.00049(12) 0.00433(14) -0.00381(14)
Fe1 0.0170(2) 0.0191(2) 0.0179(2) 0.00413(16) -0.00108(17) -0.00287(17)
P1 0.0150(4) 0.0172(3) 0.0182(4) 0.0016(3) 0.0007(3) -0.0017(3)
P2 0.0147(4) 0.0148(3) 0.0179(4) 0.0011(3) -0.0008(3) -0.0008(3)
C1 0.0140(14) 0.0196(14) 0.0191(15) 0.0003(12) -0.0010(12) -0.0030(12)
C2 0.0172(16) 0.0237(15) 0.0283(17) 0.0023(13) -0.0047(13) -0.0038(13)
C3 0.0262(18) 0.0346(18) 0.0244(17) 0.0097(14) -0.0101(14) -0.0076(15)
C4 0.0281(18) 0.0366(18) 0.0182(16) -0.0026(14) -0.0025(13) -0.0114(15)
C5 0.0212(16) 0.0194(14) 0.0222(16) -0.0032(12) 0.0000(12) -0.0034(13)
C6 0.0152(15) 0.0146(13) 0.0185(15) 0.0008(11) -0.0012(11) -0.0036(11)
C7 0.0192(16) 0.0171(14) 0.0231(16) -0.0023(12) -0.0006(12) -0.0007(12)
C8 0.0246(18) 0.0183(15) 0.0346(19) 0.0067(13) -0.0067(14) -0.0037(13)
C9 0.0228(17) 0.0270(16) 0.0285(18) 0.0109(13) -0.0022(14) -0.0092(14)
C10 0.0178(16) 0.0248(15) 0.0233(17) 0.0026(13) 0.0005(13) -0.0055(13)
C11 0.0194(16) 0.0218(15) 0.0225(16) 0.0008(12) 0.0041(12) -0.0019(13)
C12 0.0240(17) 0.0273(16) 0.0236(17) -0.0010(13) 0.0008(13) -0.0030(14)
C13 0.037(2) 0.0332(18) 0.030(2) -0.0085(15) 0.0021(16) -0.0048(16)
C14 0.038(2) 0.039(2) 0.042(2) -0.0162(17) 0.0148(18) 0.0007(18)
C15 0.0233(19) 0.052(2) 0.059(3) -0.018(2) 0.0048(18) 0.0085(18)
C16 0.0213(18) 0.041(2) 0.037(2) -0.0128(16) -0.0009(15) 0.0005(16)
C17 0.0161(15) 0.0162(14) 0.0321(18) 0.0033(12) -0.0018(13) -0.0030(12)
C18 0.0254(19) 0.0328(19) 0.045(2) 0.0148(16) 0.0009(16) -0.0049(15)
C19 0.028(2) 0.034(2) 0.078(3) 0.026(2) 0.002(2) -0.0075(17)
C20 0.025(2) 0.0209(17) 0.096(4) 0.011(2) -0.012(2) -0.0101(16)
C21 0.031(2) 0.0260(18) 0.065(3) -0.0122(18) -0.0155(19) -0.0043(16)
C22 0.0222(18) 0.0205(15) 0.043(2) -0.0023(14) -0.0032(15) -0.0022(14)
C23 0.0166(15) 0.0186(14) 0.0213(15) 0.0044(12) 0.0001(12) 0.0025(12)
C24 0.0229(17) 0.0263(16) 0.0304(19) -0.0026(14) -0.0042(14) 0.0029(14)
C25 0.033(2) 0.0312(18) 0.034(2) -0.0084(15) -0.0012(16) 0.0086(16)
C26 0.0211(18) 0.041(2) 0.039(2) -0.0008(16) 0.0069(15) 0.0117(16)
C27 0.0175(17) 0.0359(19) 0.041(2) 0.0047(16) 0.0030(15) -0.0033(15)
C28 0.0214(17) 0.0225(15) 0.0310(18) 0.0001(13) 0.0018(14) -0.0028(13)
C29 0.0133(14) 0.0287(16) 0.0187(15) -0.0027(12) 0.0008(12) 0.0011(13)
C30 0.036(2) 0.0277(17) 0.038(2) -0.0076(15) -0.0136(17) 0.0021(16)
C31 0.042(2) 0.044(2) 0.055(3) -0.030(2) -0.017(2) 0.0105(19)
C32 0.023(2) 0.093(3) 0.035(2) -0.036(2) 0.0008(17) -0.008(2)
C33 0.039(2) 0.119(4) 0.0150(18) 0.011(2) -0.0016(16) -0.029(3)
C34 0.031(2) 0.059(2) 0.0258(19) 0.0118(17) -0.0052(15) -0.0196(19)
O1S 0.065(6) 0.043(3) 0.081(6) -0.016(4) -0.024(4) -0.011(3)
C1S 0.054(3) 0.036(3) 0.062(4) -0.010(2) -0.018(3) 0.033(2)
C2S 0.043(3) 0.030(2) 0.051(3) -0.009(2) -0.014(2) 0.010(2)

loop_
_atom_type_symbol
_atom_type_description
_atom_type_scat_dispersion_real
_atom_type_scat_dispersion_imag
_atom_type_scat_source
Ni Ni 0.3393 1.1124 'International Tables Vol C Tables 4.2.6.8 and 6.1.1.4'
Br Br -0.2901 2.4595 'International Tables Vol C Tables 4.2.6.8 and 6.1.1.4'
Fe Fe 0.3463 0.8444 'International Tables Vol C Tables 4.2.6.8 and 6.1.1.4'
P P 0.1023 0.0942 'International Tables Vol C Tables 4.2.6.8 and 6.1.1.4'
C C 0.0033 0.0016 'International Tables Vol C Tables 4.2.6.8 and 6.1.1.4'
H H 0.0000 0.0000 'International Tables Vol C Tables 4.2.6.8 and 6.1.1.4'
O O 0.0106 0.0060 'International Tables Vol C Tables 4.2.6.8 and 6.1.1.4'

loop_
_geom_angle_atom_site_label_1
_geom_angle_atom_site_label_2
_geom_angle_atom_site_label_3
_geom_angle
_geom_angle_site_symmetry_1
_geom_angle_site_symmetry_3
P1 Ni1 P2 104.92(3) . .
P1 Ni1 Br1 115.42(3) . .
P2 Ni1 Br1 117.16(3) . .
P1 Ni1 Br1 99.14(3) . 7
P2 Ni1 Br1 125.98(3) . 7
Br1 Ni1 Br1 93.453(15) . 7
Ni1 Br1 Ni1 86.547(15) . 7
C1 Fe1 C5 41.78(12) . .
C1 Fe1 C7 110.71(12) . .
C5 Fe1 C7 139.85(12) . .
C1 Fe1 C6 110.19(11) . .
C5 Fe1 C6 110.92(12) . .
C7 Fe1 C6 41.36(12) . .
C1 Fe1 C2 41.21(12) . .
C5 Fe1 C2 69.14(13) . .
C7 Fe1 C2 111.06(13) . .
C6 Fe1 C2 138.88(13) . .
C1 Fe1 C8 139.06(13) . .
C5 Fe1 C8 179.16(14) . .
C7 Fe1 C8 40.65(12) . .
C6 Fe1 C8 69.06(12) . .
C2 Fe1 C8 111.46(13) . .
C1 Fe1 C10 138.99(12) . .
C5 Fe1 C10 111.23(13) . .
C7 Fe1 C10 68.57(13) . .
C6 Fe1 C10 40.92(12) . .
C2 Fe1 C10 179.59(14) . .
C8 Fe1 C10 68.16(13) . .
C1 Fe1 C3 68.80(12) . .
C5 Fe1 C3 68.25(13) . .
C7 Fe1 C3 138.95(13) . .
C6 Fe1 C3 178.97(13) . .
C2 Fe1 C3 40.42(13) . .
C8 Fe1 C3 111.78(13) . .
C10 Fe1 C3 139.79(13) . .
C1 Fe1 C9 179.11(13) . .
C5 Fe1 C9 138.76(14) . .
C7 Fe1 C9 68.44(13) . .
C6 Fe1 C9 69.04(12) . .
C2 Fe1 C9 139.15(13) . .
C8 Fe1 C9 40.40(13) . .
C10 Fe1 C9 40.65(12) . .
C3 Fe1 C9 111.98(13) . .
C1 Fe1 C4 69.19(13) . .
C5 Fe1 C4 40.65(13) . .
C7 Fe1 C4 179.07(13) . .
C6 Fe1 C4 139.57(13) . .
C2 Fe1 C4 68.23(14) . .
C8 Fe1 C4 138.87(13) . .
C10 Fe1 C4 112.15(13) . .
C3 Fe1 C4 40.12(14) . .
C9 Fe1 C4 111.66(14) . .
C1 P1 C11 105.91(14) . .
C1 P1 C17 101.80(14) . .
C11 P1 C17 101.37(14) . .
C1 P1 Ni1 114.50(10) . .
C11 P1 Ni1 115.41(11) . .
C17 P1 Ni1 116.08(10) . .
C6 P2 C23 100.76(13) . .
C6 P2 C29 100.94(14) . .
C23 P2 C29 101.86(14) . .
C6 P2 Ni1 120.08(10) . .
C23 P2 Ni1 111.87(10) . .
C29 P2 Ni1 118.45(10) . .
C2 C1 C5 107.1(3) . .
C2 C1 P1 130.8(2) . .
C5 C1 P1 122.1(2) . .
C2 C1 Fe1 70.36(17) . .
C5 C1 Fe1 69.41(16) . .
P1 C1 Fe1 123.29(15) . .
C3 C2 C1 107.9(3) . .
C3 C2 Fe1 70.21(18) . .
C1 C2 Fe1 68.44(17) . .
C3 C2 H2 126.0 . .
C1 C2 H2 126.0 . .
Fe1 C2 H2 126.9 . .
C4 C3 C2 109.0(3) . .
C4 C3 Fe1 70.15(18) . .
C2 C3 Fe1 69.38(18) . .
C4 C3 H3 125.5 . .
C2 C3 H3 125.5 . .
Fe1 C3 H3 126.6 . .
C3 C4 C5 107.9(3) . .
C3 C4 Fe1 69.73(19) . .
C5 C4 Fe1 68.39(17) . .
C3 C4 H4 126.0 . .
C5 C4 H4 126.0 . .
Fe1 C4 H4 127.4 . .
C4 C5 C1 108.0(3) . .
C4 C5 Fe1 70.96(18) . .
C1 C5 Fe1 68.81(16) . .
C4 C5 H5 126.0 . .
C1 C5 H5 126.0 . .
Fe1 C5 H5 125.8 . .
C10 C6 C7 106.8(3) . .
C10 C6 P2 126.7(2) . .
C7 C6 P2 126.5(2) . .
C10 C6 Fe1 70.13(17) . .
C7 C6 Fe1 69.21(16) . .
P2 C6 Fe1 124.84(15) . .
C8 C7 C6 108.4(3) . .
C8 C7 Fe1 70.29(18) . .
C6 C7 Fe1 69.43(16) . .
C8 C7 H7 125.8 . .
C6 C7 H7 125.8 . .
Fe1 C7 H7 126.1 . .
C9 C8 C7 108.4(3) . .
C9 C8 Fe1 70.07(18) . .
C7 C8 Fe1 69.06(17) . .
C9 C8 H8 125.8 . .
C7 C8 H8 125.8 . .
Fe1 C8 H8 126.6 . .
C8 C9 C10 107.8(3) . .
C8 C9 Fe1 69.53(18) . .
C10 C9 Fe1 69.50(17) . .
C8 C9 H9 126.1 . .
C10 C9 H9 126.1 . .
Fe1 C9 H9 126.4 . .
C9 C10 C6 108.6(3) . .
C9 C10 Fe1 69.85(18) . .
C6 C10 Fe1 68.95(17) . .
C9 C10 H10 125.7 . .
C6 C10 H10 125.7 . .
Fe1 C10 H10 127.1 . .
C12 C11 C16 118.6(3) . .
C12 C11 P1 118.9(2) . .
C16 C11 P1 122.4(2) . .
C13 C12 C11 120.8(3) . .
C13 C12 H12 119.6 . .
C11 C12 H12 119.6 . .
C14 C13 C12 120.1(3) . .
C14 C13 H13 120.0 . .
C12 C13 H13 120.0 . .
C13 C14 C15 120.0(3) . .
C13 C14 H14 120.0 . .
C15 C14 H14 120.0 . .
C16 C15 C14 119.8(4) . .
C16 C15 H15 120.1 . .
C14 C15 H15 120.1 . .
C15 C16 C11 120.7(3) . .
C15 C16 H16 119.7 . .
C11 C16 H16 119.7 . .
C22 C17 C18 118.6(3) . .
C22 C17 P1 122.1(3) . .
C18 C17 P1 119.3(3) . .
C19 C18 C17 120.3(4) . .
C19 C18 H18 119.9 . .
C17 C18 H18 119.9 . .
C18 C19 C20 120.5(4) . .
C18 C19 H19 119.8 . .
C20 C19 H19 119.8 . .
C21 C20 C19 119.4(3) . .
C21 C20 H20 120.3 . .
C19 C20 H20 120.3 . .
C20 C21 C22 120.4(4) . .
C20 C21 H21 119.8 . .
C22 C21 H21 119.8 . .
C21 C22 C17 120.8(4) . .
C21 C22 H22 119.6 . .
C17 C22 H22 119.6 . .
C24 C23 C28 118.4(3) . .
C24 C23 P2 118.0(2) . .
C28 C23 P2 123.6(2) . .
C25 C24 C23 120.7(3) . .
C25 C24 H24 119.7 . .
C23 C24 H24 119.7 . .
C26 C25 C24 120.6(3) . .
C26 C25 H25 119.7 . .
C24 C25 H25 119.7 . .
C25 C26 C27 120.0(3) . .
C25 C26 H26 120.0 . .
C27 C26 H26 120.0 . .
C26 C27 C28 119.6(3) . .
C26 C27 H27 120.2 . .
C28 C27 H27 120.2 . .
C23 C28 C27 120.8(3) . .
C23 C28 H28 119.6 . .
C27 C28 H28 119.6 . .
C34 C29 C30 119.0(3) . .
C34 C29 P2 118.4(3) . .
C30 C29 P2 122.5(3) . .
C31 C30 C29 120.8(4) . .
C31 C30 H30 119.6 . .
C29 C30 H30 119.6 . .
C32 C31 C30 120.2(4) . .
C32 C31 H31 119.9 . .
C30 C31 H31 119.9 . .
C31 C32 C33 119.9(4) . .
C31 C32 H32 120.1 . .
C33 C32 H32 120.1 . .
C32 C33 C34 120.8(4) . .
C32 C33 H33 119.6 . .
C34 C33 H33 119.6 . .
C29 C34 C33 119.3(4) . .
C29 C34 H34 120.4 . .
C33 C34 H34 120.4 . .
O1S C1S C2S 108.1(6) . .
O1S C1S H1S1 110.1 . .
C2S C1S H1S1 110.1 . .
O1S C1S H1S2 110.1 . .
C2S C1S H1S2 110.1 . .
H1S1 C1S H1S2 108.4 . .
C2S C2S C1S 103.6(3) 2_655 .
C2S C2S H2S1 111.0 2_655 .
C1S C2S H2S1 111.0 . .
C2S C2S H2S2 111.0 2_655 .
C1S C2S H2S2 111.0 . .
H2S1 C2S H2S2 109.0 . .

loop_
_geom_bond_atom_site_label_1
_geom_bond_atom_site_label_2
_geom_bond_distance
_geom_bond_site_symmetry_2
Ni1 P1 2.2048(8) .
Ni1 P2 2.2199(8) .
Ni1 Br1 2.4525(5) .
Ni1 Br1 2.5014(5) 7
Br1 Ni1 2.5014(5) 7
Fe1 C1 2.018(3) .
Fe1 C5 2.026(3) .
Fe1 C7 2.032(3) .
Fe1 C6 2.035(3) .
Fe1 C2 2.044(3) .
Fe1 C8 2.048(3) .
Fe1 C10 2.050(3) .
Fe1 C3 2.055(3) .
Fe1 C9 2.055(3) .
Fe1 C4 2.060(3) .
P1 C1 1.800(3) .
P1 C11 1.823(3) .
P1 C17 1.826(3) .
P2 C6 1.818(3) .
P2 C23 1.831(3) .
P2 C29 1.834(3) .
C1 C2 1.430(4) .
C1 C5 1.442(4) .
C2 C3 1.416(5) .
C2 H2 0.9500 .
C3 C4 1.411(5) .
C3 H3 0.9500 .
C4 C5 1.420(4) .
C4 H4 0.9500 .
C5 H5 0.9500 .
C6 C10 1.428(4) .
C6 C7 1.436(4) .
C7 C8 1.417(4) .
C7 H7 0.9500 .
C8 C9 1.417(5) .
C8 H8 0.9500 .
C9 C10 1.426(4) .
C9 H9 0.9500 .
C10 H10 0.9500 .
C11 C12 1.391(4) .
C11 C16 1.397(4) .
C12 C13 1.388(5) .
C12 H12 0.9500 .
C13 C14 1.379(5) .
C13 H13 0.9500 .
C14 C15 1.392(5) .
C14 H14 0.9500 .
C15 C16 1.386(5) .
C15 H15 0.9500 .
C16 H16 0.9500 .
C17 C22 1.391(5) .
C17 C18 1.400(5) .
C18 C19 1.379(5) .
C18 H18 0.9500 .
C19 C20 1.400(6) .
C19 H19 0.9500 .
C20 C21 1.369(6) .
C20 H20 0.9500 .
C21 C22 1.389(5) .
C21 H21 0.9500 .
C22 H22 0.9500 .
C23 C24 1.389(4) .
C23 C28 1.394(4) .
C24 C25 1.386(5) .
C24 H24 0.9500 .
C25 C26 1.372(5) .
C25 H25 0.9500 .
C26 C27 1.384(5) .
C26 H26 0.9500 .
C27 C28 1.395(5) .
C27 H27 0.9500 .
C28 H28 0.9500 .
C29 C34 1.386(5) .
C29 C30 1.391(4) .
C30 C31 1.378(5) .
C30 H30 0.9500 .
C31 C32 1.365(6) .
C31 H31 0.9500 .
C32 C33 1.375(7) .
C32 H32 0.9500 .
C33 C34 1.396(6) .
C33 H33 0.9500 .
C34 H34 0.9500 .
O1S C1S 1.360(12) .
C1S C2S 1.529(7) .
C1S H1S1 0.9900 .
C1S H1S2 0.9900 .
C2S C2S 1.474(11) 2_655
C2S H2S1 0.9900 .
C2S H2S2 0.9900 .

loop_
_geom_torsion_atom_site_label_1
_geom_torsion_atom_site_label_2
_geom_torsion_atom_site_label_3
_geom_torsion_atom_site_label_4
_geom_torsion
_geom_torsion_site_symmetry_1
_geom_torsion_site_symmetry_4
P1 Ni1 Br1 Ni1 -101.82(3) . 7
P2 Ni1 Br1 Ni1 133.83(3) . 7
Br1 Ni1 Br1 Ni1 0.0 7 7
P2 Ni1 P1 C1 -45.68(11) . .
Br1 Ni1 P1 C1 -176.20(10) . .
Br1 Ni1 P1 C1 85.52(11) 7 .
P2 Ni1 P1 C11 77.68(11) . .
Br1 Ni1 P1 C11 -52.83(11) . .
Br1 Ni1 P1 C11 -151.11(11) 7 .
P2 Ni1 P1 C17 -163.92(12) . .
Br1 Ni1 P1 C17 65.56(13) . .
Br1 Ni1 P1 C17 -32.72(13) 7 .
P1 Ni1 P2 C6 12.35(12) . .
Br1 Ni1 P2 C6 141.84(11) . .
Br1 Ni1 P2 C6 -101.02(11) 7 .
P1 Ni1 P2 C23 130.07(11) . .
Br1 Ni1 P2 C23 -100.44(11) . .
Br1 Ni1 P2 C23 16.70(11) 7 .
P1 Ni1 P2 C29 -111.93(11) . .
Br1 Ni1 P2 C29 17.56(12) . .
Br1 Ni1 P2 C29 134.70(11) 7 .
C11 P1 C1 C2 14.8(3) . .
C17 P1 C1 C2 -90.8(3) . .
Ni1 P1 C1 C2 143.1(3) . .
C11 P1 C1 C5 -162.4(2) . .
C17 P1 C1 C5 92.0(3) . .
Ni1 P1 C1 C5 -34.0(3) . .
C11 P1 C1 Fe1 -77.2(2) . .
C17 P1 C1 Fe1 177.14(17) . .
Ni1 P1 C1 Fe1 51.08(19) . .
C5 Fe1 C1 C2 117.8(3) . .
C7 Fe1 C1 C2 -98.7(2) . .
C6 Fe1 C1 C2 -142.98(19) . .
C8 Fe1 C1 C2 -62.0(3) . .
C10 Fe1 C1 C2 -179.5(2) . .
C3 Fe1 C1 C2 37.20(19) . .
C9 Fe1 C1 C2 -114(8) . .
C4 Fe1 C1 C2 80.3(2) . .
C7 Fe1 C1 C5 143.45(18) . .
C6 Fe1 C1 C5 99.17(19) . .
C2 Fe1 C1 C5 -117.8(3) . .
C8 Fe1 C1 C5 -179.87(19) . .
C10 Fe1 C1 C5 62.7(3) . .
C3 Fe1 C1 C5 -80.6(2) . .
C9 Fe1 C1 C5 128(8) . .
C4 Fe1 C1 C5 -37.54(18) . .
C5 Fe1 C1 P1 -115.6(3) . .
C7 Fe1 C1 P1 27.9(2) . .
C6 Fe1 C1 P1 -16.4(2) . .
C2 Fe1 C1 P1 126.6(3) . .
C8 Fe1 C1 P1 64.6(3) . .
C10 Fe1 C1 P1 -52.9(3) . .
C3 Fe1 C1 P1 163.8(2) . .
C9 Fe1 C1 P1 13(8) . .
C4 Fe1 C1 P1 -153.1(2) . .
C5 C1 C2 C3 0.7(3) . .
P1 C1 C2 C3 -176.8(2) . .
Fe1 C1 C2 C3 -59.3(2) . .
C5 C1 C2 Fe1 60.0(2) . .
P1 C1 C2 Fe1 -117.5(3) . .
C1 Fe1 C2 C3 119.6(3) . .
C5 Fe1 C2 C3 80.5(2) . .
C7 Fe1 C2 C3 -142.59(19) . .
C6 Fe1 C2 C3 178.9(2) . .
C8 Fe1 C2 C3 -98.8(2) . .
C10 Fe1 C2 C3 -121(21) . .
C9 Fe1 C2 C3 -61.6(3) . .
C4 Fe1 C2 C3 36.77(19) . .
C5 Fe1 C2 C1 -39.08(18) . .
C7 Fe1 C2 C1 97.79(19) . .
C6 Fe1 C2 C1 59.2(3) . .
C8 Fe1 C2 C1 141.55(18) . .
C10 Fe1 C2 C1 119(21) . .
C3 Fe1 C2 C1 -119.6(3) . .
C9 Fe1 C2 C1 178.8(2) . .
C4 Fe1 C2 C1 -82.8(2) . .
C1 C2 C3 C4 -0.9(4) . .
Fe1 C2 C3 C4 -59.1(2) . .
C1 C2 C3 Fe1 58.2(2) . .
C1 Fe1 C3 C4 82.5(2) . .
C5 Fe1 C3 C4 37.42(19) . .
C7 Fe1 C3 C4 -179.9(2) . .
C6 Fe1 C3 C4 73(8) . .
C2 Fe1 C3 C4 120.4(3) . .
C8 Fe1 C3 C4 -141.7(2) . .
C10 Fe1 C3 C4 -60.2(3) . .
C9 Fe1 C3 C4 -98.0(2) . .
C1 Fe1 C3 C2 -37.90(18) . .
C5 Fe1 C3 C2 -83.0(2) . .
C7 Fe1 C3 C2 59.7(3) . .
C6 Fe1 C3 C2 -47(8) . .
C8 Fe1 C3 C2 98.0(2) . .
C10 Fe1 C3 C2 179.46(19) . .
C9 Fe1 C3 C2 141.64(19) . .
C4 Fe1 C3 C2 -120.4(3) . .
C2 C3 C4 C5 0.8(4) . .
Fe1 C3 C4 C5 -57.9(2) . .
C2 C3 C4 Fe1 58.6(2) . .
C1 Fe1 C4 C3 -81.4(2) . .
C5 Fe1 C4 C3 -120.0(3) . .
C7 Fe1 C4 C3 3(9) . .
C6 Fe1 C4 C3 -178.48(19) . .
C2 Fe1 C4 C3 -37.04(19) . .
C8 Fe1 C4 C3 61.1(3) . .
C10 Fe1 C4 C3 142.80(19) . .
C9 Fe1 C4 C3 98.8(2) . .
C1 Fe1 C4 C5 38.55(18) . .
C7 Fe1 C4 C5 123(9) . .
C6 Fe1 C4 C5 -58.5(3) . .
C2 Fe1 C4 C5 82.9(2) . .
C8 Fe1 C4 C5 -178.9(2) . .
C10 Fe1 C4 C5 -97.2(2) . .
C3 Fe1 C4 C5 120.0(3) . .
C9 Fe1 C4 C5 -141.21(19) . .
C3 C4 C5 C1 -0.3(4) . .
Fe1 C4 C5 C1 -59.0(2) . .
C3 C4 C5 Fe1 58.7(2) . .
C2 C1 C5 C4 -0.2(3) . .
P1 C1 C5 C4 177.5(2) . .
Fe1 C1 C5 C4 60.4(2) . .
C2 C1 C5 Fe1 -60.6(2) . .
P1 C1 C5 Fe1 117.2(2) . .
C1 Fe1 C5 C4 -119.0(3) . .
C7 Fe1 C5 C4 -178.8(2) . .
C6 Fe1 C5 C4 143.69(19) . .
C2 Fe1 C5 C4 -80.5(2) . .
C8 Fe1 C5 C4 55(10) . .
C10 Fe1 C5 C4 99.7(2) . .
C3 Fe1 C5 C4 -37.0(2) . .
C9 Fe1 C5 C4 62.0(3) . .
C7 Fe1 C5 C1 -59.8(3) . .
C6 Fe1 C5 C1 -97.28(19) . .
C2 Fe1 C5 C1 38.56(18) . .
C8 Fe1 C5 C1 174(100) . .
C10 Fe1 C5 C1 -141.28(18) . .
C3 Fe1 C5 C1 82.1(2) . .
C9 Fe1 C5 C1 -178.94(19) . .
C4 Fe1 C5 C1 119.0(3) . .
C23 P2 C6 C10 -12.7(3) . .
C29 P2 C6 C10 -117.1(3) . .
Ni1 P2 C6 C10 110.6(3) . .
C23 P2 C6 C7 168.5(3) . .
C29 P2 C6 C7 64.1(3) . .
Ni1 P2 C6 C7 -68.2(3) . .
C23 P2 C6 Fe1 -102.76(19) . .
C29 P2 C6 Fe1 152.77(18) . .
Ni1 P2 C6 Fe1 20.5(2) . .
C1 Fe1 C6 C10 -143.44(18) . .
C5 Fe1 C6 C10 -98.69(19) . .
C7 Fe1 C6 C10 117.8(2) . .
C2 Fe1 C6 C10 179.46(19) . .
C8 Fe1 C6 C10 80.41(19) . .
C3 Fe1 C6 C10 -134(8) . .
C9 Fe1 C6 C10 37.01(18) . .
C4 Fe1 C6 C10 -62.2(2) . .
C1 Fe1 C6 C7 98.77(18) . .
C5 Fe1 C6 C7 143.53(18) . .
C2 Fe1 C6 C7 61.7(2) . .
C8 Fe1 C6 C7 -37.37(18) . .
C10 Fe1 C6 C7 -117.8(2) . .
C3 Fe1 C6 C7 108(8) . .
C9 Fe1 C6 C7 -80.77(19) . .
C4 Fe1 C6 C7 -180.0(2) . .
C1 Fe1 C6 P2 -22.0(2) . .
C5 Fe1 C6 P2 22.8(2) . .
C7 Fe1 C6 P2 -120.8(3) . .
C2 Fe1 C6 P2 -59.1(3) . .
C8 Fe1 C6 P2 -158.1(2) . .
C10 Fe1 C6 P2 121.5(3) . .
C3 Fe1 C6 P2 -13(8) . .
C9 Fe1 C6 P2 158.5(2) . .
C4 Fe1 C6 P2 59.3(3) . .
C10 C6 C7 C8 -0.7(3) . .
P2 C6 C7 C8 178.3(2) . .
Fe1 C6 C7 C8 59.7(2) . .
C10 C6 C7 Fe1 -60.4(2) . .
P2 C6 C7 Fe1 118.6(2) . .
C1 Fe1 C7 C8 143.07(19) . .
C5 Fe1 C7 C8 -179.0(2) . .
C6 Fe1 C7 C8 -119.5(3) . .
C2 Fe1 C7 C8 98.8(2) . .
C10 Fe1 C7 C8 -81.0(2) . .
C3 Fe1 C7 C8 62.0(3) . .
C9 Fe1 C7 C8 -37.18(19) . .
C4 Fe1 C7 C8 59(9) . .
C1 Fe1 C7 C6 -97.41(18) . .
C5 Fe1 C7 C6 -59.4(3) . .
C2 Fe1 C7 C6 -141.66(17) . .
C8 Fe1 C7 C6 119.5(3) . .
C10 Fe1 C7 C6 38.50(17) . .
C3 Fe1 C7 C6 -178.51(19) . .
C9 Fe1 C7 C6 82.34(18) . .
C4 Fe1 C7 C6 179(100) . .
C6 C7 C8 C9 0.0(4) . .
Fe1 C7 C8 C9 59.2(2) . .
C6 C7 C8 Fe1 -59.2(2) . .
C1 Fe1 C8 C9 -178.92(19) . .
C5 Fe1 C8 C9 7(10) . .
C7 Fe1 C8 C9 -119.9(3) . .
C6 Fe1 C8 C9 -81.9(2) . .
C2 Fe1 C8 C9 142.38(19) . .
C10 Fe1 C8 C9 -37.78(19) . .
C3 Fe1 C8 C9 98.8(2) . .
C4 Fe1 C8 C9 61.3(3) . .
C1 Fe1 C8 C7 -59.1(3) . .
C5 Fe1 C8 C7 127(10) . .
C6 Fe1 C8 C7 38.00(18) . .
C2 Fe1 C8 C7 -97.7(2) . .
C10 Fe1 C8 C7 82.1(2) . .
C3 Fe1 C8 C7 -141.37(19) . .
C9 Fe1 C8 C7 119.9(3) . .
C4 Fe1 C8 C7 -178.8(2) . .
C7 C8 C9 C10 0.6(4) . .
Fe1 C8 C9 C10 59.2(2) . .
C7 C8 C9 Fe1 -58.6(2) . .
C1 Fe1 C9 C8 53(8) . .
C5 Fe1 C9 C8 -179.8(2) . .
C7 Fe1 C9 C8 37.40(18) . .
C6 Fe1 C9 C8 81.9(2) . .
C2 Fe1 C9 C8 -60.3(3) . .
C10 Fe1 C9 C8 119.2(3) . .
C3 Fe1 C9 C8 -98.2(2) . .
C4 Fe1 C9 C8 -141.6(2) . .
C1 Fe1 C9 C10 -66(8) . .
C5 Fe1 C9 C10 61.0(3) . .
C7 Fe1 C9 C10 -81.8(2) . .
C6 Fe1 C9 C10 -37.25(18) . .
C2 Fe1 C9 C10 -179.5(2) . .
C8 Fe1 C9 C10 -119.2(3) . .
C3 Fe1 C9 C10 142.6(2) . .
C4 Fe1 C9 C10 99.2(2) . .
C8 C9 C10 C6 -1.0(4) . .
Fe1 C9 C10 C6 58.2(2) . .
C8 C9 C10 Fe1 -59.2(2) . .
C7 C6 C10 C9 1.0(3) . .
P2 C6 C10 C9 -178.0(2) . .
Fe1 C6 C10 C9 -58.7(2) . .
C7 C6 C10 Fe1 59.77(19) . .
P2 C6 C10 Fe1 -119.2(2) . .
C1 Fe1 C10 C9 178.8(2) . .
C5 Fe1 C10 C9 -141.8(2) . .
C7 Fe1 C10 C9 81.4(2) . .
C6 Fe1 C10 C9 120.3(3) . .
C2 Fe1 C10 C9 60(21) . .
C8 Fe1 C10 C9 37.6(2) . .
C3 Fe1 C10 C9 -60.8(3) . .
C4 Fe1 C10 C9 -97.9(2) . .
C1 Fe1 C10 C6 58.4(3) . .
C5 Fe1 C10 C6 97.85(19) . .
C7 Fe1 C10 C6 -38.91(17) . .
C2 Fe1 C10 C6 -60(21) . .
C8 Fe1 C10 C6 -82.79(19) . .
C3 Fe1 C10 C6 178.9(2) . .
C9 Fe1 C10 C6 -120.3(3) . .
C4 Fe1 C10 C6 141.74(17) . .
C1 P1 C11 C12 116.3(3) . .
C17 P1 C11 C12 -137.8(3) . .
Ni1 P1 C11 C12 -11.5(3) . .
C1 P1 C11 C16 -66.9(3) . .
C17 P1 C11 C16 39.1(3) . .
Ni1 P1 C11 C16 165.4(2) . .
C16 C11 C12 C13 1.3(5) . .
P1 C11 C12 C13 178.3(3) . .
C11 C12 C13 C14 -0.6(5) . .
C12 C13 C14 C15 -0.5(6) . .
C13 C14 C15 C16 0.9(6) . .
C14 C15 C16 C11 -0.2(6) . .
C12 C11 C16 C15 -0.9(5) . .
P1 C11 C16 C15 -177.8(3) . .
C1 P1 C17 C22 -14.1(3) . .
C11 P1 C17 C22 -123.2(3) . .
Ni1 P1 C17 C22 110.9(2) . .
C1 P1 C17 C18 167.2(3) . .
C11 P1 C17 C18 58.1(3) . .
Ni1 P1 C17 C18 -67.7(3) . .
C22 C17 C18 C19 0.9(5) . .
P1 C17 C18 C19 179.6(3) . .
C17 C18 C19 C20 0.1(6) . .
C18 C19 C20 C21 -1.4(6) . .
C19 C20 C21 C22 1.5(6) . .
C20 C21 C22 C17 -0.5(5) . .
C18 C17 C22 C21 -0.7(5) . .
P1 C17 C22 C21 -179.4(3) . .
C6 P2 C23 C24 101.6(3) . .
C29 P2 C23 C24 -154.7(3) . .
Ni1 P2 C23 C24 -27.2(3) . .
C6 P2 C23 C28 -78.9(3) . .
C29 P2 C23 C28 24.8(3) . .
Ni1 P2 C23 C28 152.3(2) . .
C28 C23 C24 C25 -0.1(5) . .
P2 C23 C24 C25 179.4(3) . .
C23 C24 C25 C26 0.2(5) . .
C24 C25 C26 C27 -0.7(6) . .
C25 C26 C27 C28 1.1(5) . .
C24 C23 C28 C27 0.6(5) . .
P2 C23 C28 C27 -178.9(3) . .
C26 C27 C28 C23 -1.1(5) . .
C6 P2 C29 C34 -167.7(3) . .
C23 P2 C29 C34 88.7(3) . .
Ni1 P2 C29 C34 -34.5(3) . .
C6 P2 C29 C30 12.4(3) . .
C23 P2 C29 C30 -91.2(3) . .
Ni1 P2 C29 C30 145.7(3) . .
C34 C29 C30 C31 0.7(5) . .
P2 C29 C30 C31 -179.4(3) . .
C29 C30 C31 C32 0.7(6) . .
C30 C31 C32 C33 -2.0(6) . .
C31 C32 C33 C34 1.9(7) . .
C30 C29 C34 C33 -0.9(5) . .
P2 C29 C34 C33 179.3(3) . .
C32 C33 C34 C29 -0.4(6) . .
O1S C1S C2S C2S 14.0(8) . 2_655
